data_4507804
loop_
_publ_author_name
'Hollis, Courtney A.'
'Batten, Stuart R.'
'Sumby, Christopher J.'

_publ_section_title
;
 Two-Dimensional and Three-Dimensional Coordination Polymers of
 Hexakis(4-cyanophenyl)[3]radialene: The Role of Stoichiometry and
 Kinetics
;
_journal_issue 6
_journal_name_full 'Crystal Growth &amp; Design'
_journal_page_first 2350
_journal_paper_doi 10.1021/cg400036x
_journal_volume 13
_journal_year 2013
_chemical_formula_sum 'C50 H30 B Cu F4 N8 O4'
_chemical_formula_weight 957.17
_chemical_name_systematic
; 
 ? 
;
_space_group_IT_number 2
_symmetry_cell_setting triclinic
_symmetry_space_group_name_Hall '-P 1'
_symmetry_space_group_name_H-M 'P -1'
_atom_sites_solution_hydrogens geom
_atom_sites_solution_primary direct
_atom_sites_solution_secondary difmap
_audit_creation_method SHELXL-97
_cell_angle_alpha 74.76(3)
_cell_angle_beta 75.04(3)
_cell_angle_gamma 81.55(3)
_cell_formula_units_Z 2
_cell_length_a 9.6110(19)
_cell_length_b 14.831(3)
_cell_length_c 16.740(3)
_cell_measurement_reflns_used 10293
_cell_measurement_temperature 150(2)
_cell_measurement_theta_max 27.83
_cell_measurement_theta_min 1.30
_cell_volume 2216.2(9)
_computing_data_collection Blu-Ice
_computing_molecular_graphics 'XSeed (Barbour, 2001)'
_computing_publication_material 'CIFTAB (Sheldrick)'
_computing_structure_refinement 'SHELXL-97 (Sheldrick, 1997)'
_computing_structure_solution 'SHELXS-97 (Sheldrick, 1990)'
_diffrn_ambient_temperature 150(2)
_diffrn_measured_fraction_theta_full 0.992
_diffrn_measured_fraction_theta_max 0.977
_diffrn_measurement_device_type 'CCD detector'
_diffrn_measurement_method 'phi scan'
_diffrn_radiation_source 'Australian Synchrotron, Station MX1'
_diffrn_radiation_type synchrotron
_diffrn_radiation_wavelength 0.7107
_diffrn_reflns_av_R_equivalents 0.0625
_diffrn_reflns_av_sigmaI/netI 0.0282
_diffrn_reflns_limit_h_max 12
_diffrn_reflns_limit_h_min -12
_diffrn_reflns_limit_k_max 19
_diffrn_reflns_limit_k_min -19
_diffrn_reflns_limit_l_max 21
_diffrn_reflns_limit_l_min -21
_diffrn_reflns_number 67800
_diffrn_reflns_theta_full 27.00
_diffrn_reflns_theta_max 27.83
_diffrn_reflns_theta_min 1.30
_exptl_absorpt_coefficient_mu 0.566
_exptl_absorpt_correction_T_max 0.8952
_exptl_absorpt_correction_T_min 0.8052
_exptl_absorpt_correction_type multi-scan
_exptl_absorpt_process_details
;
Using multiple and symmetry-related data measurements via the program SADABS
See R.H. Blessing, Acta Cryst (1995), A51, 33-38 
;
_exptl_crystal_colour orange
_exptl_crystal_density_diffrn 1.434
_exptl_crystal_density_method 'not measured'
_exptl_crystal_description block
_exptl_crystal_F_000 976
_exptl_crystal_size_max 0.42
_exptl_crystal_size_mid 0.25
_exptl_crystal_size_min 0.20
_refine_diff_density_max 1.107
_refine_diff_density_min -1.836
_refine_diff_density_rms 0.081
_refine_ls_extinction_method none
_refine_ls_goodness_of_fit_ref 1.050
_refine_ls_hydrogen_treatment constr
_refine_ls_matrix_type full
_refine_ls_number_parameters 681
_refine_ls_number_reflns 10293
_refine_ls_number_restraints 1
_refine_ls_restrained_S_all 1.050
_refine_ls_R_factor_all 0.0802
_refine_ls_R_factor_gt 0.0738
_refine_ls_shift/su_max 0.000
_refine_ls_shift/su_mean 0.000
_refine_ls_structure_factor_coef Fsqd
_refine_ls_weighting_details 'calc w=1/[\s^2^(Fo^2^)+(0.0887P)^2^+3.7788P] where P=(Fo^2^+2Fc^2^)/3'
_refine_ls_weighting_scheme calc
_refine_ls_wR_factor_gt 0.1854
_refine_ls_wR_factor_ref 0.1909
_reflns_number_gt 9118
_reflns_number_total 10293
_reflns_threshold_expression >2sigma(I)
_cod_data_source_file cg400036x_si_001.cif
_cod_data_source_block 5a
_cod_original_cell_volume 2216.2(8)
_cod_original_sg_symbol_H-M P-1
_cod_database_code 4507804

loop_
_symmetry_equiv_pos_as_xyz
'x, y, z'
'-x, -y, -z'

loop_
_atom_site_label
_atom_site_type_symbol
_atom_site_fract_x
_atom_site_fract_y
_atom_site_fract_z
_atom_site_U_iso_or_equiv
_atom_site_adp_type
_atom_site_occupancy
_atom_site_symmetry_multiplicity
_atom_site_calc_flag
_atom_site_refinement_flags
_atom_site_disorder_assembly
_atom_site_disorder_group
Cu1 Cu -0.16590(5) -0.00303(2) 0.13448(2) 0.04082(14) Uani 1 1 d . . .
F1 F -0.6407(2) 0.78971(15) -0.60063(13) 0.0512(5) Uani 1 1 d . A .
C1 C -0.2800(3) 0.60967(18) -0.21439(18) 0.0328(6) Uani 1 1 d . . .
B1 B -0.7619(6) 0.7985(3) -0.5360(3) 0.0559(10) Uani 1 1 d . . .
C2 C -0.3094(3) 0.68170(18) -0.28543(18) 0.0320(6) Uani 1 1 d . . .
F2A F -0.7199(6) 0.7411(4) -0.4600(3) 0.0722(15) Uani 0.630(10) 1 d P A 1
F2B F -0.7502(12) 0.8114(14) -0.4687(7) 0.120(7) Uani 0.370(10) 1 d P A 2
C3 C -0.2799(3) 0.58564(18) -0.29191(18) 0.0326(6) Uani 1 1 d . . .
F3A F -0.7756(5) 0.8896(3) -0.5245(3) 0.0708(19) Uani 0.630(10) 1 d P A 1
F3B F -0.8549(11) 0.8786(6) -0.5782(7) 0.096(5) Uani 0.370(10) 1 d P A 2
C4 C -0.2547(3) 0.58433(18) -0.13564(18) 0.0330(6) Uani 1 1 d . . .
F4A F -0.8737(8) 0.7686(8) -0.5462(6) 0.102(3) Uani 0.630(10) 1 d P A 1
F4B F -0.856(2) 0.7295(9) -0.5194(15) 0.124(8) Uani 0.370(10) 1 d P A 2
C5 C -0.3435(3) 0.77315(18) -0.32018(17) 0.0303(5) Uani 1 1 d . . .
C6 C -0.2583(3) 0.51790(18) -0.33540(18) 0.0329(6) Uani 1 1 d . . .
C11 C -0.2388(3) 0.48451(18) -0.09072(18) 0.0327(6) Uani 1 1 d . . .
C12 C -0.3325(4) 0.42073(19) -0.09101(19) 0.0355(6) Uani 1 1 d . . .
H12 H -0.4075 0.4414 -0.1208 0.043 Uiso 1 1 calc R . .
C13 C -0.3165(4) 0.32759(19) -0.04801(19) 0.0369(6) Uani 1 1 d . . .
H13 H -0.3799 0.2842 -0.0482 0.044 Uiso 1 1 calc R . .
C14 C -0.2060(4) 0.29861(18) -0.00461(18) 0.0356(6) Uani 1 1 d . . .
C15 C -0.1875(4) 0.20321(19) 0.04187(19) 0.0368(6) Uani 1 1 d . . .
N16 N -0.1720(3) 0.12761(17) 0.08002(17) 0.0390(6) Uani 1 1 d . . .
C17 C -0.1108(4) 0.36111(19) -0.00476(19) 0.0364(6) Uani 1 1 d . . .
H17 H -0.0346 0.3403 0.0241 0.044 Uiso 1 1 calc R . .
C18 C -0.1290(4) 0.45373(19) -0.04747(19) 0.0357(6) Uani 1 1 d . . .
H18 H -0.0654 0.4970 -0.0473 0.043 Uiso 1 1 calc R . .
C21 C -0.2382(3) 0.65566(18) -0.09268(18) 0.0325(6) Uani 1 1 d . . .
C22 C -0.2905(4) 0.64459(19) -0.00510(19) 0.0363(6) Uani 1 1 d . . .
H22 H -0.3342 0.5890 0.0278 0.044 Uiso 1 1 calc R . .
C23 C -0.2796(4) 0.7135(2) 0.0344(2) 0.0405(7) Uani 1 1 d . . .
H23 H -0.3173 0.7063 0.0938 0.049 Uiso 1 1 calc R . .
C24 C -0.2122(4) 0.7939(2) -0.0148(2) 0.0395(7) Uani 1 1 d . . .
C25 C -0.1995(4) 0.8645(2) 0.0266(2) 0.0444(7) Uani 1 1 d . . .
N26 N -0.1903(4) 0.9192(2) 0.06141(19) 0.0504(7) Uani 1 1 d . . .
C27 C -0.1532(4) 0.80469(19) -0.1014(2) 0.0382(7) Uani 1 1 d . . .
H27 H -0.1046 0.8587 -0.1335 0.046 Uiso 1 1 calc R . .
C28 C -0.1663(4) 0.73568(18) -0.14042(19) 0.0351(6) Uani 1 1 d . . .
H28 H -0.1265 0.7424 -0.1996 0.042 Uiso 1 1 calc R . .
C31 C -0.3798(3) 0.84421(18) -0.26946(18) 0.0318(6) Uani 1 1 d . . .
C32 C -0.4519(3) 0.82325(19) -0.18401(19) 0.0353(6) Uani 1 1 d . . .
H32 H -0.4864 0.7630 -0.1587 0.042 Uiso 1 1 calc R . .
C33 C -0.4741(4) 0.8888(2) -0.13518(19) 0.0377(6) Uani 1 1 d . . .
H33 H -0.5232 0.8735 -0.0769 0.045 Uiso 1 1 calc R . .
C34 C -0.4238(4) 0.9771(2) -0.17226(19) 0.0373(6) Uani 1 1 d . . .
C35 C -0.4382(4) 1.0454(2) -0.1223(2) 0.0433(7) Uani 1 1 d . . .
N36 N -0.4453(4) 1.1009(2) -0.0845(2) 0.0536(8) Uani 1 1 d . . .
C37 C -0.3577(4) 1.0011(2) -0.25860(19) 0.0403(7) Uani 1 1 d . . .
H37 H -0.3273 1.0623 -0.2844 0.048 Uiso 1 1 calc R . .
C38 C -0.3368(4) 0.93501(19) -0.30659(18) 0.0367(6) Uani 1 1 d . . .
H38 H -0.2926 0.9515 -0.3656 0.044 Uiso 1 1 calc R . .
C41 C -0.3332(3) 0.80392(17) -0.41320(17) 0.0309(5) Uani 1 1 d . . .
C42 C -0.2088(4) 0.7790(2) -0.46971(19) 0.0378(6) Uani 1 1 d . . .
H42 H -0.1322 0.7401 -0.4486 0.045 Uiso 1 1 calc R . .
C43 C -0.1959(4) 0.8107(2) -0.5565(2) 0.0427(7) Uani 1 1 d . . .
H43 H -0.1105 0.7940 -0.5951 0.051 Uiso 1 1 calc R . .
C44 C -0.3091(4) 0.8673(2) -0.5869(2) 0.0408(7) Uani 1 1 d . . .
C45 C -0.2904(4) 0.9071(2) -0.6769(2) 0.0460(8) Uani 1 1 d . . .
N46 N -0.2665(4) 0.9419(2) -0.74764(18) 0.0509(7) Uani 1 1 d . . .
C47 C -0.4364(4) 0.8906(2) -0.5311(2) 0.0409(7) Uani 1 1 d . . .
H47 H -0.5145 0.9273 -0.5524 0.049 Uiso 1 1 calc R . .
C48 C -0.4475(4) 0.8595(2) -0.4443(2) 0.0368(6) Uani 1 1 d . . .
H48 H -0.5330 0.8759 -0.4057 0.044 Uiso 1 1 calc R . .
C51 C -0.2810(3) 0.53640(19) -0.42237(18) 0.0328(6) Uani 1 1 d . . .
C52 C -0.3854(4) 0.6041(2) -0.4495(2) 0.0381(6) Uani 1 1 d . . .
H52 H -0.4459 0.6382 -0.4108 0.046 Uiso 1 1 calc R . .
C53 C -0.4027(4) 0.6231(2) -0.5324(2) 0.0426(7) Uani 1 1 d . . .
H53 H -0.4740 0.6700 -0.5506 0.051 Uiso 1 1 calc R . .
C54 C -0.3143(4) 0.5723(3) -0.5882(2) 0.0462(8) Uani 1 1 d . . .
C55 C -0.3269(5) 0.5930(3) -0.6754(3) 0.0610(10) Uani 1 1 d . . .
N56 N -0.3364(5) 0.6109(4) -0.7443(2) 0.0857(14) Uani 1 1 d . . .
C57 C -0.2117(4) 0.5025(3) -0.5617(2) 0.0484(8) Uani 1 1 d . . .
H57 H -0.1528 0.4675 -0.6000 0.058 Uiso 1 1 calc R . .
C58 C -0.1959(4) 0.4842(2) -0.4791(2) 0.0408(7) Uani 1 1 d . . .
H58 H -0.1267 0.4359 -0.4605 0.049 Uiso 1 1 calc R . .
C61 C -0.2101(3) 0.42084(18) -0.29516(18) 0.0327(6) Uani 1 1 d . . .
C62 C -0.2836(4) 0.3466(2) -0.2954(2) 0.0398(7) Uani 1 1 d . . .
H62 H -0.3625 0.3587 -0.3222 0.048 Uiso 1 1 calc R . .
C63 C -0.2429(4) 0.2556(2) -0.2570(2) 0.0440(7) Uani 1 1 d . . .
H63 H -0.2952 0.2055 -0.2558 0.053 Uiso 1 1 calc R . .
C64 C -0.1250(4) 0.2379(2) -0.2201(2) 0.0405(7) Uani 1 1 d . . .
C65 C -0.0806(4) 0.1427(2) -0.1825(2) 0.0461(8) Uani 1 1 d . . .
N66 N -0.0388(4) 0.0677(2) -0.1544(2) 0.0561(8) Uani 1 1 d . . .
C67 C -0.0478(4) 0.3108(2) -0.2209(2) 0.0391(6) Uani 1 1 d . . .
H67 H 0.0343 0.2981 -0.1968 0.047 Uiso 1 1 calc R . .
C68 C -0.0924(4) 0.40219(19) -0.25735(19) 0.0357(6) Uani 1 1 d . . .
H68 H -0.0423 0.4525 -0.2566 0.043 Uiso 1 1 calc R . .
C71 C 0.0406(11) 0.9817(6) -0.3976(8) 0.165(4) Uani 1 1 d . . .
H71A H 0.0017 1.0285 -0.3640 0.248 Uiso 1 1 calc R . .
H71B H -0.0309 0.9746 -0.4275 0.248 Uiso 1 1 calc R . .
H71C H 0.1293 1.0021 -0.4392 0.248 Uiso 1 1 calc R . .
N72 N 0.0708(8) 0.8983(5) -0.3453(4) 0.1091(18) Uani 1 1 d . . .
O73 O 0.1705(11) 0.8760(6) -0.3055(5) 0.211(4) Uani 1 1 d . . .
O74 O -0.0083(7) 0.8307(4) -0.3385(4) 0.143(2) Uani 1 1 d . . .
C81A C -0.7186(19) 0.6655(16) -0.2715(11) 0.135(8) Uani 0.65 1 d P B 1
H81A H -0.6231 0.6893 -0.2866 0.202 Uiso 0.65 1 calc PR B 1
H81B H -0.7936 0.7166 -0.2625 0.202 Uiso 0.65 1 calc PR B 1
H81C H -0.7304 0.6403 -0.3177 0.202 Uiso 0.65 1 calc PR B 1
N82A N -0.7314(7) 0.5922(5) -0.1946(5) 0.0629(16) Uani 0.65 1 d P B 1
O83A O -0.8451(11) 0.5545(8) -0.1633(8) 0.084(2) Uani 0.65 1 d P B 1
O84A O -0.6311(7) 0.5758(4) -0.1607(4) 0.0806(15) Uani 0.65 1 d P B 1
O84B O -0.9181(15) 0.5816(10) -0.2484(10) 0.112(5) Uani 0.35 1 d P C 2
N82B N -0.820(2) 0.5910(15) -0.2225(11) 0.098(5) Uani 0.35 1 d PD C 2
C81B C -0.708(5) 0.638(3) -0.284(2) 0.17(2) Uani 0.35 1 d P C 2
H81D H -0.6268 0.5925 -0.2994 0.255 Uiso 0.35 1 calc PR C 2
H81E H -0.6752 0.6836 -0.2613 0.255 Uiso 0.35 1 calc PR C 2
H81F H -0.7431 0.6711 -0.3351 0.255 Uiso 0.35 1 calc PR C 2
O83B O -0.795(5) 0.559(3) -0.1543(18) 0.20(2) Uani 0.35 1 d PD C 2

loop_
_atom_site_aniso_label
_atom_site_aniso_U_11
_atom_site_aniso_U_22
_atom_site_aniso_U_33
_atom_site_aniso_U_23
_atom_site_aniso_U_13
_atom_site_aniso_U_12
Cu1 0.0775(3) 0.01592(17) 0.0344(2) -0.00251(13) -0.02514(18) -0.00486(15)
F1 0.0572(13) 0.0484(11) 0.0503(11) -0.0122(9) -0.0180(9) 0.0001(9)
C1 0.0504(17) 0.0163(11) 0.0344(14) -0.0045(10) -0.0152(12) -0.0039(10)
B1 0.070(3) 0.038(2) 0.056(2) -0.0121(18) -0.006(2) -0.0053(18)
C2 0.0474(16) 0.0213(12) 0.0317(13) -0.0062(10) -0.0159(11) -0.0047(10)
F2A 0.098(4) 0.056(3) 0.049(2) 0.0000(19) -0.012(2) 0.007(2)
F2B 0.089(7) 0.22(2) 0.079(7) -0.080(12) -0.007(5) -0.031(9)
C3 0.0489(16) 0.0185(11) 0.0327(13) -0.0019(10) -0.0165(11) -0.0051(10)
F3A 0.079(3) 0.0326(18) 0.080(4) -0.0063(18) 0.002(2) 0.0091(17)
F3B 0.090(7) 0.057(5) 0.104(8) 0.009(4) 0.002(5) 0.014(4)
C4 0.0509(17) 0.0173(11) 0.0342(13) -0.0040(10) -0.0171(12) -0.0037(10)
F4A 0.045(3) 0.180(10) 0.102(5) -0.072(7) -0.009(3) -0.024(5)
F4B 0.096(10) 0.057(6) 0.196(19) -0.035(8) 0.020(10) -0.019(6)
C5 0.0420(15) 0.0202(11) 0.0316(13) -0.0053(10) -0.0136(11) -0.0043(10)
C6 0.0471(16) 0.0204(12) 0.0348(14) -0.0053(10) -0.0165(12) -0.0040(10)
C11 0.0517(17) 0.0175(11) 0.0315(13) -0.0038(9) -0.0159(12) -0.0035(10)
C12 0.0504(17) 0.0208(12) 0.0373(14) -0.0023(10) -0.0173(12) -0.0049(11)
C13 0.0530(18) 0.0206(12) 0.0386(15) -0.0013(11) -0.0165(13) -0.0078(11)
C14 0.0558(18) 0.0181(12) 0.0340(14) -0.0029(10) -0.0159(12) -0.0026(11)
C15 0.0540(18) 0.0216(13) 0.0375(14) -0.0053(11) -0.0162(13) -0.0045(11)
N16 0.0591(17) 0.0220(11) 0.0386(13) -0.0040(10) -0.0182(11) -0.0046(10)
C17 0.0526(18) 0.0217(12) 0.0379(14) -0.0045(11) -0.0195(13) -0.0010(11)
C18 0.0538(18) 0.0200(12) 0.0374(14) -0.0038(10) -0.0198(13) -0.0051(11)
C21 0.0475(16) 0.0185(11) 0.0353(14) -0.0042(10) -0.0189(12) -0.0019(10)
C22 0.0515(17) 0.0227(12) 0.0376(15) -0.0061(11) -0.0165(12) -0.0026(11)
C23 0.061(2) 0.0288(14) 0.0365(15) -0.0095(11) -0.0198(14) 0.0003(13)
C24 0.060(2) 0.0240(13) 0.0441(16) -0.0115(12) -0.0270(14) 0.0006(12)
C25 0.069(2) 0.0287(14) 0.0443(17) -0.0113(13) -0.0268(15) -0.0004(13)
N26 0.084(2) 0.0319(13) 0.0439(15) -0.0120(12) -0.0259(15) -0.0064(13)
C27 0.0603(19) 0.0208(12) 0.0397(15) -0.0040(11) -0.0253(14) -0.0043(12)
C28 0.0558(18) 0.0195(12) 0.0340(14) -0.0033(10) -0.0199(12) -0.0044(11)
C31 0.0475(16) 0.0194(11) 0.0319(13) -0.0051(10) -0.0163(11) -0.0025(10)
C32 0.0482(17) 0.0220(12) 0.0361(14) -0.0043(10) -0.0116(12) -0.0056(11)
C33 0.0523(18) 0.0273(13) 0.0337(14) -0.0076(11) -0.0089(12) -0.0048(12)
C34 0.0555(18) 0.0235(13) 0.0357(14) -0.0100(11) -0.0129(13) -0.0023(12)
C35 0.063(2) 0.0287(14) 0.0384(16) -0.0089(12) -0.0103(14) -0.0068(13)
N36 0.084(2) 0.0320(14) 0.0457(16) -0.0164(12) -0.0077(15) -0.0076(14)
C37 0.066(2) 0.0209(12) 0.0360(15) -0.0061(11) -0.0131(14) -0.0076(12)
C38 0.0594(19) 0.0215(12) 0.0305(13) -0.0047(10) -0.0127(12) -0.0059(12)
C41 0.0475(16) 0.0169(11) 0.0318(13) -0.0047(9) -0.0163(11) -0.0022(10)
C42 0.0491(17) 0.0277(13) 0.0355(14) -0.0021(11) -0.0149(12) -0.0006(11)
C43 0.057(2) 0.0352(15) 0.0343(15) -0.0039(12) -0.0119(13) -0.0029(13)
C44 0.066(2) 0.0257(13) 0.0340(14) -0.0025(11) -0.0224(14) -0.0038(13)
C45 0.073(2) 0.0295(14) 0.0407(17) -0.0043(12) -0.0257(16) -0.0061(14)
N46 0.087(2) 0.0332(14) 0.0371(14) 0.0009(11) -0.0276(14) -0.0100(14)
C47 0.062(2) 0.0239(13) 0.0429(16) -0.0077(11) -0.0264(14) 0.0033(12)
C48 0.0498(17) 0.0244(12) 0.0403(15) -0.0081(11) -0.0201(13) 0.0029(11)
C51 0.0457(16) 0.0226(12) 0.0345(14) -0.0072(10) -0.0156(12) -0.0045(10)
C52 0.0506(18) 0.0259(13) 0.0445(16) -0.0115(12) -0.0211(13) -0.0004(12)
C53 0.057(2) 0.0297(14) 0.0470(17) -0.0069(12) -0.0262(15) -0.0017(13)
C54 0.058(2) 0.0469(18) 0.0382(16) -0.0095(14) -0.0209(14) -0.0031(15)
C55 0.072(3) 0.068(3) 0.045(2) -0.0112(18) -0.0266(18) 0.007(2)
N56 0.103(3) 0.109(4) 0.046(2) -0.018(2) -0.035(2) 0.020(3)
C57 0.056(2) 0.052(2) 0.0419(17) -0.0178(15) -0.0164(15) 0.0034(15)
C58 0.0510(18) 0.0357(15) 0.0389(15) -0.0108(12) -0.0171(13) 0.0024(13)
C61 0.0475(16) 0.0206(12) 0.0341(13) -0.0079(10) -0.0157(12) -0.0016(10)
C62 0.0592(19) 0.0228(13) 0.0451(16) -0.0081(11) -0.0242(14) -0.0054(12)
C63 0.069(2) 0.0220(13) 0.0491(18) -0.0072(12) -0.0270(16) -0.0069(13)
C64 0.065(2) 0.0212(13) 0.0394(15) -0.0072(11) -0.0215(14) 0.0010(12)
C65 0.068(2) 0.0281(15) 0.0462(17) -0.0104(13) -0.0237(16) 0.0031(14)
N66 0.089(2) 0.0273(14) 0.0559(18) -0.0092(12) -0.0298(17) 0.0053(14)
C67 0.0518(18) 0.0289(14) 0.0416(16) -0.0109(12) -0.0199(13) 0.0024(12)
C68 0.0499(17) 0.0238(13) 0.0374(14) -0.0085(11) -0.0159(12) -0.0022(11)
C71 0.133(8) 0.092(6) 0.246(13) -0.013(7) -0.007(8) -0.046(5)
N72 0.117(5) 0.126(5) 0.093(4) -0.051(4) -0.010(3) -0.015(4)
O73 0.285(10) 0.237(9) 0.196(7) -0.167(7) -0.144(7) 0.087(8)
O74 0.134(5) 0.112(4) 0.151(5) -0.012(4) 0.024(4) -0.044(4)
C81A 0.088(9) 0.173(17) 0.108(12) 0.057(11) -0.034(8) -0.049(9)
N82A 0.058(4) 0.065(4) 0.055(3) -0.009(3) 0.004(3) -0.010(3)
O83A 0.072(4) 0.093(5) 0.076(7) -0.018(4) 0.012(3) -0.030(3)
O84A 0.074(4) 0.080(4) 0.080(4) -0.006(3) -0.019(3) -0.002(3)
O84B 0.090(8) 0.109(10) 0.150(12) -0.084(9) 0.020(8) -0.039(7)
N82B 0.102(13) 0.139(16) 0.067(10) -0.055(11) 0.004(9) -0.040(11)
C81B 0.25(4) 0.18(3) 0.076(14) -0.053(18) 0.064(19) -0.17(3)
O83B 0.26(5) 0.22(3) 0.11(2) -0.06(2) 0.02(3) -0.07(3)

loop_
_atom_type_symbol
_atom_type_description
_atom_type_scat_dispersion_real
_atom_type_scat_dispersion_imag
_atom_type_scat_source
C C 0.0033 0.0016 'International Tables Vol C Tables 4.2.6.8 and 6.1.1.4'
H H 0.0000 0.0000 'International Tables Vol C Tables 4.2.6.8 and 6.1.1.4'
B B 0.0013 0.0007 'International Tables Vol C Tables 4.2.6.8 and 6.1.1.4'
N N 0.0061 0.0033 'International Tables Vol C Tables 4.2.6.8 and 6.1.1.4'
F F 0.0171 0.0103 'International Tables Vol C Tables 4.2.6.8 and 6.1.1.4'
O O 0.0106 0.0060 'International Tables Vol C Tables 4.2.6.8 and 6.1.1.4'
Cu Cu 0.3201 1.2651 'International Tables Vol C Tables 4.2.6.8 and 6.1.1.4'

loop_
_geom_angle_atom_site_label_1
_geom_angle_atom_site_label_2
_geom_angle_atom_site_label_3
_geom_angle
_geom_angle_site_symmetry_1
_geom_angle_site_symmetry_3
N16 Cu1 N26 112.50(12) . 1_545
N16 Cu1 N46 125.58(13) . 1_546
N26 Cu1 N46 108.10(13) 1_545 1_546
N16 Cu1 N66 115.93(13) . 2
N26 Cu1 N66 96.84(13) 1_545 2
N46 Cu1 N66 92.89(14) 1_546 2
C4 C1 C2 149.7(3) . .
C4 C1 C3 149.6(3) . .
C2 C1 C3 60.25(18) . .
F2B B1 F4A 124.5(8) . .
F2B B1 F1 120.6(7) . .
F4A B1 F1 112.6(5) . .
F2B B1 F4B 109.6(12) . .
F4A B1 F4B 28.3(9) . .
F1 B1 F4B 113.3(9) . .
F2B B1 F3A 60.0(10) . .
F4A B1 F3A 117.4(6) . .
F1 B1 F3A 108.0(4) . .
F4B B1 F3A 135.1(9) . .
F2B B1 F2A 44.0(9) . .
F4A B1 F2A 110.3(6) . .
F1 B1 F2A 103.8(4) . .
F4B B1 F2A 83.2(10) . .
F3A B1 F2A 103.6(5) . .
F2B B1 F3B 110.1(10) . .
F4A B1 F3B 69.2(7) . .
F1 B1 F3B 103.5(5) . .
F4B B1 F3B 96.8(9) . .
F3A B1 F3B 56.2(5) . .
F2A B1 F3B 150.2(6) . .
C5 C2 C1 150.0(3) . .
C5 C2 C3 150.1(3) . .
C1 C2 C3 59.89(19) . .
C6 C3 C1 147.5(3) . .
C6 C3 C2 152.6(3) . .
C1 C3 C2 59.85(18) . .
C1 C4 C21 120.7(2) . .
C1 C4 C11 121.3(2) . .
C21 C4 C11 118.0(2) . .
C2 C5 C31 121.8(2) . .
C2 C5 C41 119.2(2) . .
C31 C5 C41 118.8(2) . .
C3 C6 C51 122.6(2) . .
C3 C6 C61 119.5(2) . .
C51 C6 C61 117.9(2) . .
C18 C11 C12 119.5(2) . .
C18 C11 C4 119.2(3) . .
C12 C11 C4 121.2(3) . .
C13 C12 C11 120.3(3) . .
C13 C12 H12 119.8 . .
C11 C12 H12 119.8 . .
C12 C13 C14 119.0(3) . .
C12 C13 H13 120.5 . .
C14 C13 H13 120.5 . .
C13 C14 C17 121.2(2) . .
C13 C14 C15 120.7(3) . .
C17 C14 C15 118.1(3) . .
N16 C15 C14 178.8(3) . .
C15 N16 Cu1 171.1(3) . .
C18 C17 C14 118.9(3) . .
C18 C17 H17 120.5 . .
C14 C17 H17 120.5 . .
C17 C18 C11 120.9(3) . .
C17 C18 H18 119.5 . .
C11 C18 H18 119.5 . .
C22 C21 C28 119.3(3) . .
C22 C21 C4 121.1(3) . .
C28 C21 C4 119.6(3) . .
C23 C22 C21 120.8(3) . .
C23 C22 H22 119.6 . .
C21 C22 H22 119.6 . .
C22 C23 C24 118.8(3) . .
C22 C23 H23 120.6 . .
C24 C23 H23 120.6 . .
C27 C24 C23 121.5(3) . .
C27 C24 C25 119.8(3) . .
C23 C24 C25 118.6(3) . .
N26 C25 C24 178.3(4) . .
C25 N26 Cu1 171.3(3) . 1_565
C28 C27 C24 119.1(3) . .
C28 C27 H27 120.4 . .
C24 C27 H27 120.4 . .
C27 C28 C21 120.3(3) . .
C27 C28 H28 119.8 . .
C21 C28 H28 119.8 . .
C32 C31 C38 118.4(3) . .
C32 C31 C5 121.9(2) . .
C38 C31 C5 119.6(3) . .
C33 C32 C31 121.2(3) . .
C33 C32 H32 119.4 . .
C31 C32 H32 119.4 . .
C32 C33 C34 119.4(3) . .
C32 C33 H33 120.3 . .
C34 C33 H33 120.3 . .
C33 C34 C37 120.3(3) . .
C33 C34 C35 121.0(3) . .
C37 C34 C35 118.7(3) . .
N36 C35 C34 177.6(4) . .
C38 C37 C34 119.5(3) . .
C38 C37 H37 120.3 . .
C34 C37 H37 120.3 . .
C37 C38 C31 121.0(3) . .
C37 C38 H38 119.5 . .
C31 C38 H38 119.5 . .
C42 C41 C48 119.8(3) . .
C42 C41 C5 120.0(3) . .
C48 C41 C5 120.2(3) . .
C43 C42 C41 120.4(3) . .
C43 C42 H42 119.8 . .
C41 C42 H42 119.8 . .
C42 C43 C44 119.4(3) . .
C42 C43 H43 120.3 . .
C44 C43 H43 120.3 . .
C43 C44 C47 120.9(3) . .
C43 C44 C45 119.3(3) . .
C47 C44 C45 119.7(3) . .
N46 C45 C44 174.5(4) . .
C45 N46 Cu1 162.9(3) . 1_564
C48 C47 C44 119.2(3) . .
C48 C47 H47 120.4 . .
C44 C47 H47 120.4 . .
C47 C48 C41 120.3(3) . .
C47 C48 H48 119.9 . .
C41 C48 H48 119.9 . .
C52 C51 C58 118.9(3) . .
C52 C51 C6 121.5(3) . .
C58 C51 C6 119.6(3) . .
C51 C52 C53 121.0(3) . .
C51 C52 H52 119.5 . .
C53 C52 H52 119.5 . .
C52 C53 C54 119.1(3) . .
C52 C53 H53 120.5 . .
C54 C53 H53 120.5 . .
C57 C54 C53 120.8(3) . .
C57 C54 C55 119.1(3) . .
C53 C54 C55 120.0(3) . .
N56 C55 C54 178.8(6) . .
C58 C57 C54 119.5(3) . .
C58 C57 H57 120.3 . .
C54 C57 H57 120.3 . .
C57 C58 C51 120.6(3) . .
C57 C58 H58 119.7 . .
C51 C58 H58 119.7 . .
C68 C61 C62 119.3(3) . .
C68 C61 C6 121.4(2) . .
C62 C61 C6 119.3(3) . .
C63 C62 C61 120.6(3) . .
C63 C62 H62 119.7 . .
C61 C62 H62 119.7 . .
C62 C63 C64 119.5(3) . .
C62 C63 H63 120.2 . .
C64 C63 H63 120.2 . .
C63 C64 C67 120.8(3) . .
C63 C64 C65 119.2(3) . .
C67 C64 C65 120.0(3) . .
N66 C65 C64 176.8(5) . .
C65 N66 Cu1 134.1(3) . 2
C68 C67 C64 119.2(3) . .
C68 C67 H67 120.4 . .
C64 C67 H67 120.4 . .
C67 C68 C61 120.5(3) . .
C67 C68 H68 119.7 . .
C61 C68 H68 119.7 . .
N72 C71 H71A 109.5 . .
N72 C71 H71B 109.5 . .
H71A C71 H71B 109.5 . .
N72 C71 H71C 109.5 . .
H71A C71 H71C 109.5 . .
H71B C71 H71C 109.5 . .
O73 N72 O74 115.6(9) . .
O73 N72 C71 128.1(9) . .
O74 N72 C71 116.2(8) . .
O84A N82A O83A 123.0(9) . .
O84A N82A C81A 116.9(9) . .
O83A N82A C81A 119.9(11) . .
O84B N82B O83B 130(4) . .
O84B N82B C81B 115(2) . .
O83B N82B C81B 115(4) . .
N82B C81B H81D 109.5 . .
N82B C81B H81E 109.5 . .
H81D C81B H81E 109.5 . .
N82B C81B H81F 109.5 . .
H81D C81B H81F 109.5 . .
H81E C81B H81F 109.5 . .

loop_
_geom_bond_atom_site_label_1
_geom_bond_atom_site_label_2
_geom_bond_distance
_geom_bond_site_symmetry_2
Cu1 N16 1.912(3) .
Cu1 N26 1.962(3) 1_545
Cu1 N46 1.974(3) 1_546
Cu1 N66 2.125(4) 2
F1 B1 1.387(5) .
C1 C4 1.348(4) .
C1 C2 1.432(4) .
C1 C3 1.433(4) .
B1 F2B 1.227(10) .
B1 F4A 1.286(9) .
B1 F4B 1.392(17) .
B1 F3A 1.397(6) .
B1 F2A 1.450(7) .
B1 F3B 1.511(10) .
C2 C5 1.356(4) .
C2 C3 1.438(4) .
C3 C6 1.352(4) .
C4 C21 1.473(4) .
C4 C11 1.479(3) .
C5 C31 1.471(4) .
C5 C41 1.484(4) .
C6 C51 1.476(4) .
C6 C61 1.482(4) .
C11 C18 1.388(4) .
C11 C12 1.401(4) .
C12 C13 1.386(4) .
C12 H12 0.9500 .
C13 C14 1.393(4) .
C13 H13 0.9500 .
C14 C17 1.394(4) .
C14 C15 1.434(4) .
C15 N16 1.145(4) .
C17 C18 1.381(4) .
C17 H17 0.9500 .
C18 H18 0.9500 .
C21 C22 1.395(4) .
C21 C28 1.408(4) .
C22 C23 1.384(4) .
C22 H22 0.9500 .
C23 C24 1.398(5) .
C23 H23 0.9500 .
C24 C27 1.389(5) .
C24 C25 1.434(4) .
C25 N26 1.141(4) .
N26 Cu1 1.962(3) 1_565
C27 C28 1.386(4) .
C27 H27 0.9500 .
C28 H28 0.9500 .
C31 C32 1.393(4) .
C31 C38 1.401(4) .
C32 C33 1.387(4) .
C32 H32 0.9500 .
C33 C34 1.393(4) .
C33 H33 0.9500 .
C34 C37 1.393(4) .
C34 C35 1.445(4) .
C35 N36 1.148(4) .
C37 C38 1.385(4) .
C37 H37 0.9500 .
C38 H38 0.9500 .
C41 C42 1.389(4) .
C41 C48 1.400(4) .
C42 C43 1.383(4) .
C42 H42 0.9500 .
C43 C44 1.393(5) .
C43 H43 0.9500 .
C44 C47 1.394(5) .
C44 C45 1.439(4) .
C45 N46 1.138(4) .
N46 Cu1 1.974(3) 1_564
C47 C48 1.384(4) .
C47 H47 0.9500 .
C48 H48 0.9500 .
C51 C52 1.386(4) .
C51 C58 1.403(4) .
C52 C53 1.391(4) .
C52 H52 0.9500 .
C53 C54 1.391(5) .
C53 H53 0.9500 .
C54 C57 1.388(5) .
C54 C55 1.443(5) .
C55 N56 1.138(5) .
C57 C58 1.381(5) .
C57 H57 0.9500 .
C58 H58 0.9500 .
C61 C68 1.394(4) .
C61 C62 1.395(4) .
C62 C63 1.381(4) .
C62 H62 0.9500 .
C63 C64 1.386(5) .
C63 H63 0.9500 .
C64 C67 1.395(4) .
C64 C65 1.437(4) .
C65 N66 1.146(4) .
N66 Cu1 2.125(4) 2
C67 C68 1.386(4) .
C67 H67 0.9500 .
C68 H68 0.9500 .
C71 N72 1.355(11) .
C71 H71A 0.9800 .
C71 H71B 0.9800 .
C71 H71C 0.9800 .
N72 O73 1.262(9) .
N72 O74 1.311(8) .
C81A N82A 1.441(18) .
C81A H81A 0.9800 .
C81A H81B 0.9800 .
C81A H81C 0.9800 .
N82A O84A 1.205(10) .
N82A O83A 1.229(13) .
O84B N82B 1.17(2) .
N82B O83B 1.189(19) .
N82B C81B 1.41(4) .
C81B H81D 0.9800 .
C81B H81E 0.9800 .
C81B H81F 0.9800 .

loop_
_geom_torsion_atom_site_label_1
_geom_torsion_atom_site_label_2
_geom_torsion_atom_site_label_3
_geom_torsion_atom_site_label_4
_geom_torsion
_geom_torsion_site_symmetry_1
_geom_torsion_site_symmetry_4
C4 C1 C2 C5 -9.3(10) . .
C3 C1 C2 C5 178.3(6) . .
C4 C1 C2 C3 172.4(7) . .
C4 C1 C3 C6 4.2(10) . .
C2 C1 C3 C6 176.7(6) . .
C4 C1 C3 C2 -172.5(6) . .
C5 C2 C3 C6 5.5(11) . .
C1 C2 C3 C6 -176.2(7) . .
C5 C2 C3 C1 -178.3(6) . .
C2 C1 C4 C21 -5.5(8) . .
C3 C1 C4 C21 161.4(5) . .
C2 C1 C4 C11 176.1(5) . .
C3 C1 C4 C11 -17.0(8) . .
C1 C2 C5 C31 -5.9(7) . .
C3 C2 C5 C31 171.1(5) . .
C1 C2 C5 C41 169.3(5) . .
C3 C2 C5 C41 -13.6(7) . .
C1 C3 C6 C51 178.0(4) . .
C2 C3 C6 C51 -8.1(8) . .
C1 C3 C6 C61 -1.9(7) . .
C2 C3 C6 C61 171.9(5) . .
C1 C4 C11 C18 136.3(3) . .
C21 C4 C11 C18 -42.1(4) . .
C1 C4 C11 C12 -43.7(5) . .
C21 C4 C11 C12 137.8(3) . .
C18 C11 C12 C13 0.4(5) . .
C4 C11 C12 C13 -179.5(3) . .
C11 C12 C13 C14 0.0(5) . .
C12 C13 C14 C17 -0.9(5) . .
C12 C13 C14 C15 178.9(3) . .
C13 C14 C15 N16 -145(19) . .
C17 C14 C15 N16 35(19) . .
C14 C15 N16 Cu1 159(18) . .
N26 Cu1 N16 C15 30.5(19) 1_545 .
N46 Cu1 N16 C15 -104.8(19) 1_546 .
N66 Cu1 N16 C15 140.6(19) 2 .
C13 C14 C17 C18 1.3(5) . .
C15 C14 C17 C18 -178.5(3) . .
C14 C17 C18 C11 -0.9(5) . .
C12 C11 C18 C17 0.0(5) . .
C4 C11 C18 C17 180.0(3) . .
C1 C4 C21 C22 143.8(3) . .
C11 C4 C21 C22 -37.8(4) . .
C1 C4 C21 C28 -37.3(4) . .
C11 C4 C21 C28 141.1(3) . .
C28 C21 C22 C23 3.6(5) . .
C4 C21 C22 C23 -177.5(3) . .
C21 C22 C23 C24 -1.4(5) . .
C22 C23 C24 C27 -1.6(5) . .
C22 C23 C24 C25 -179.2(3) . .
C27 C24 C25 N26 -164(14) . .
C23 C24 C25 N26 14(14) . .
C24 C25 N26 Cu1 30(16) . 1_565
C23 C24 C27 C28 2.4(5) . .
C25 C24 C27 C28 179.9(3) . .
C24 C27 C28 C21 -0.1(5) . .
C22 C21 C28 C27 -2.8(5) . .
C4 C21 C28 C27 178.3(3) . .
C2 C5 C31 C32 -33.5(4) . .
C41 C5 C31 C32 151.3(3) . .
C2 C5 C31 C38 144.2(3) . .
C41 C5 C31 C38 -31.0(4) . .
C38 C31 C32 C33 -3.4(5) . .
C5 C31 C32 C33 174.3(3) . .
C31 C32 C33 C34 0.1(5) . .
C32 C33 C34 C37 3.0(5) . .
C32 C33 C34 C35 -176.7(3) . .
C33 C34 C35 N36 149(9) . .
C37 C34 C35 N36 -30(10) . .
C33 C34 C37 C38 -2.7(5) . .
C35 C34 C37 C38 176.9(3) . .
C34 C37 C38 C31 -0.6(5) . .
C32 C31 C38 C37 3.6(5) . .
C5 C31 C38 C37 -174.1(3) . .
C2 C5 C41 C42 -49.4(4) . .
C31 C5 C41 C42 125.9(3) . .
C2 C5 C41 C48 131.8(3) . .
C31 C5 C41 C48 -52.9(4) . .
C48 C41 C42 C43 1.5(4) . .
C5 C41 C42 C43 -177.3(3) . .
C41 C42 C43 C44 -0.4(5) . .
C42 C43 C44 C47 -1.5(5) . .
C42 C43 C44 C45 174.4(3) . .
C43 C44 C45 N46 -59(4) . .
C47 C44 C45 N46 117(4) . .
C44 C45 N46 Cu1 32(5) . 1_564
C43 C44 C47 C48 2.3(5) . .
C45 C44 C47 C48 -173.6(3) . .
C44 C47 C48 C41 -1.2(4) . .
C42 C41 C48 C47 -0.7(4) . .
C5 C41 C48 C47 178.1(3) . .
C3 C6 C51 C52 -31.9(5) . .
C61 C6 C51 C52 148.1(3) . .
C3 C6 C51 C58 148.4(3) . .
C61 C6 C51 C58 -31.7(4) . .
C58 C51 C52 C53 -2.3(5) . .
C6 C51 C52 C53 177.9(3) . .
C51 C52 C53 C54 0.5(5) . .
C52 C53 C54 C57 1.1(5) . .
C52 C53 C54 C55 -177.8(4) . .
C57 C54 C55 N56 -125(26) . .
C53 C54 C55 N56 54(26) . .
C53 C54 C57 C58 -0.9(6) . .
C55 C54 C57 C58 178.0(4) . .
C54 C57 C58 C51 -0.9(6) . .
C52 C51 C58 C57 2.5(5) . .
C6 C51 C58 C57 -177.7(3) . .
C3 C6 C61 C68 -50.1(4) . .
C51 C6 C61 C68 130.0(3) . .
C3 C6 C61 C62 130.2(3) . .
C51 C6 C61 C62 -49.8(4) . .
C68 C61 C62 C63 1.5(5) . .
C6 C61 C62 C63 -178.8(3) . .
C61 C62 C63 C64 -1.9(5) . .
C62 C63 C64 C67 0.4(5) . .
C62 C63 C64 C65 -178.2(3) . .
C63 C64 C65 N66 133(7) . .
C67 C64 C65 N66 -45(7) . .
C64 C65 N66 Cu1 21(7) . 2
C63 C64 C67 C68 1.5(5) . .
C65 C64 C67 C68 -179.9(3) . .
C64 C67 C68 C61 -2.0(5) . .
C62 C61 C68 C67 0.5(5) . .
C6 C61 C68 C67 -179.2(3) . .
